data_4073881
loop_
_publ_author_name
'Hu, Jian'
'Lin, Ronger'
'Yip, John H. K.'
'Wong, Kwok-Yin'
'Ma, Dik-Lung'
'Vittal, Jagadese J.'

_publ_section_title
;
 Synthesis and Electronic Spectroscopy of Luminescent Cyclometalated
 Platinum&#x2212;Anthracenyl Complexes
;
_journal_issue 26
_journal_name_full Organometallics
_journal_page_first 6533
_journal_paper_doi 10.1021/om700706r
_journal_volume 26
_journal_year 2007
_chemical_formula_sum 'C94 H78 Cl4 F6 O6 P6 Pt2 S2'
_chemical_formula_weight 2199.48
_chemical_name_systematic
; 
 ? 
;
_space_group_IT_number 15
_symmetry_cell_setting monoclinic
_symmetry_space_group_name_Hall '-C 2yc'
_symmetry_space_group_name_H-M 'C 1 2/c 1'
_atom_sites_solution_hydrogens geom
_atom_sites_solution_primary direct
_atom_sites_solution_secondary difmap
_audit_creation_method SHELXL-97
_cell_angle_alpha 90.00
_cell_angle_beta 94.3820(10)
_cell_angle_gamma 90.00
_cell_formula_units_Z 4
_cell_length_a 18.8456(8)
_cell_length_b 15.1930(6)
_cell_length_c 31.3809(12)
_cell_measurement_reflns_used 5460
_cell_measurement_temperature 223(2)
_cell_measurement_theta_max 24.80
_cell_measurement_theta_min 2.17
_cell_volume 8958.8(6)
_computing_cell_refinement 'Bruker SMART'
_computing_data_collection 'Bruker SMART'
_computing_data_reduction 'Bruker SAINT'
_computing_molecular_graphics 'Bruker SHELXTL'
_computing_publication_material 'Bruker SHELXTL'
_computing_structure_refinement 'SHELXL-97 (Sheldrick, 1997)'
_computing_structure_solution 'SHELXS-97 (Sheldrick, 1990)'
_diffrn_ambient_temperature 223(2)
_diffrn_measured_fraction_theta_full 0.999
_diffrn_measured_fraction_theta_max 0.999
_diffrn_measurement_device_type 'CCD area detector'
_diffrn_measurement_method 'phi and omega scans'
_diffrn_radiation_monochromator graphite
_diffrn_radiation_source 'fine-focus sealed tube'
_diffrn_radiation_type MoK\a
_diffrn_radiation_wavelength 0.71073
_diffrn_reflns_av_R_equivalents 0.0464
_diffrn_reflns_av_sigmaI/netI 0.0540
_diffrn_reflns_limit_h_max 24
_diffrn_reflns_limit_h_min -17
_diffrn_reflns_limit_k_max 19
_diffrn_reflns_limit_k_min -19
_diffrn_reflns_limit_l_max 40
_diffrn_reflns_limit_l_min -38
_diffrn_reflns_number 31201
_diffrn_reflns_theta_full 27.50
_diffrn_reflns_theta_max 27.50
_diffrn_reflns_theta_min 1.81
_exptl_absorpt_coefficient_mu 3.459
_exptl_absorpt_correction_T_max 0.6431
_exptl_absorpt_correction_T_min 0.3532
_exptl_absorpt_correction_type 'Sadabs, (Sheldrick 2001)'
_exptl_crystal_colour YELLOW
_exptl_crystal_density_diffrn 1.631
_exptl_crystal_density_meas 0
_exptl_crystal_density_method 'not measured'
_exptl_crystal_description BLOCK
_exptl_crystal_F_000 4360
_exptl_crystal_size_max 0.38
_exptl_crystal_size_mid 0.18
_exptl_crystal_size_min 0.14
_refine_diff_density_max 1.802
_refine_diff_density_min -1.217
_refine_diff_density_rms 0.133
_refine_ls_extinction_method none
_refine_ls_goodness_of_fit_ref 1.034
_refine_ls_hydrogen_treatment mixed
_refine_ls_matrix_type full
_refine_ls_number_parameters 552
_refine_ls_number_reflns 10281
_refine_ls_number_restraints 70
_refine_ls_restrained_S_all 1.052
_refine_ls_R_factor_all 0.0685
_refine_ls_R_factor_gt 0.0508
_refine_ls_shift/su_max 0.001
_refine_ls_shift/su_mean 0.000
_refine_ls_structure_factor_coef Fsqd
_refine_ls_weighting_details 'calc w=1/[\s^2^(Fo^2^)+(0.0645P)^2^+28.7234P] where P=(Fo^2^+2Fc^2^)/3'
_refine_ls_weighting_scheme calc
_refine_ls_wR_factor_gt 0.1221
_refine_ls_wR_factor_ref 0.1304
_reflns_number_gt 7991
_reflns_number_total 10281
_reflns_threshold_expression >2sigma(I)
_cod_data_source_file om700706r-file004.cif
_cod_data_source_block 6119
_cod_depositor_comments
;
The following automatic conversions were performed:

'_symmetry_cell_setting' value 'Monoclinic' changed to 'monoclinic'
according to /home/saulius/struct/CIF-dictionaries/cif_core.dic
dictionary named 'cif_core.dic' version 2.4.1 from 2010-06-29.

Automatic conversion script
Id: cif_fix_values 1715 2011-07-08 13:25:40Z adriana 
;
_cod_original_sg_symbol_H-M C2/c
_cod_database_code 4073881

loop_
_symmetry_equiv_pos_as_xyz
'x, y, z'
'-x, y, -z+1/2'
'x+1/2, y+1/2, z'
'-x+1/2, y+1/2, -z+1/2'
'-x, -y, -z'
'x, -y, z-1/2'
'-x+1/2, -y+1/2, -z'
'x+1/2, -y+1/2, z-1/2'

loop_
_atom_site_label
_atom_site_type_symbol
_atom_site_fract_x
_atom_site_fract_y
_atom_site_fract_z
_atom_site_U_iso_or_equiv
_atom_site_adp_type
_atom_site_occupancy
_atom_site_symmetry_multiplicity
_atom_site_calc_flag
_atom_site_refinement_flags
_atom_site_disorder_assembly
_atom_site_disorder_group
Pt1 Pt 0.338828(11) 0.717970(15) 0.840033(6) 0.03390(9) Uani 1 1 d . . .
P1 P 0.46006(8) 0.72569(9) 0.84730(4) 0.0309(3) Uani 1 1 d . . .
P2 P 0.21585(8) 0.71398(11) 0.82912(5) 0.0406(4) Uani 1 1 d . . .
P3 P 0.31485(10) 0.72619(13) 0.91146(5) 0.0518(5) Uani 1 1 d . . .
C1 C 0.3561(3) 0.7094(3) 0.77570(17) 0.0294(11) Uani 1 1 d . . .
C2 C 0.3031(3) 0.7070(4) 0.74366(18) 0.0356(13) Uani 1 1 d . . .
H2 H 0.2558 0.7076 0.7512 0.043 Uiso 1 1 calc R . .
C3 C 0.3153(3) 0.7037(4) 0.69958(18) 0.0359(13) Uani 1 1 d . . .
H3 H 0.2764 0.7005 0.6790 0.043 Uiso 1 1 calc R . .
C4 C 0.3828(3) 0.7049(4) 0.68688(17) 0.0335(12) Uani 1 1 d . . .
H4 H 0.3903 0.7042 0.6576 0.040 Uiso 1 1 calc R . .
C9 C 0.4868(3) 0.7094(3) 0.79331(16) 0.0266(10) Uani 1 1 d . . .
C13 C 0.4282(3) 0.7085(3) 0.76262(15) 0.0259(10) Uani 1 1 d . . .
C14 C 0.4417(3) 0.7074(3) 0.71781(16) 0.0272(11) Uani 1 1 d . . .
C15 C 0.1773(4) 0.7123(5) 0.8809(2) 0.0551(19) Uani 1 1 d . . .
H15A H 0.1288 0.7360 0.8779 0.066 Uiso 1 1 calc R . .
H15B H 0.1751 0.6516 0.8913 0.066 Uiso 1 1 calc R . .
C17 C 0.2236(4) 0.7678(5) 0.9123(2) 0.059(2) Uani 1 1 d . . .
H17A H 0.2072 0.7627 0.9411 0.071 Uiso 1 1 calc R . .
H17B H 0.2215 0.8299 0.9038 0.071 Uiso 1 1 calc R . .
C1G C 0.1795(3) 0.8131(4) 0.8052(2) 0.0467(15) Uani 1 1 d . . .
C6G C 0.2245(4) 0.8795(4) 0.7915(2) 0.0562(18) Uani 1 1 d . . .
H6G H 0.2739 0.8697 0.7928 0.067 Uiso 1 1 calc R . .
C5G C 0.1977(4) 0.9583(5) 0.7761(3) 0.073(2) Uani 1 1 d . . .
H5G H 0.2286 1.0018 0.7670 0.088 Uiso 1 1 calc R . .
C4G C 0.1255(5) 0.9737(6) 0.7741(4) 0.085(3) Uani 1 1 d . . .
H4G H 0.1070 1.0275 0.7634 0.102 Uiso 1 1 calc R . .
C3G C 0.0806(5) 0.9102(6) 0.7879(4) 0.089(3) Uani 1 1 d . . .
H3G H 0.0315 0.9214 0.7869 0.106 Uiso 1 1 calc R . .
C2G C 0.1063(4) 0.8304(5) 0.8030(3) 0.065(2) Uani 1 1 d . . .
H2G H 0.0747 0.7875 0.8119 0.078 Uiso 1 1 calc R . .
C1B C 0.1774(3) 0.6161(4) 0.80257(19) 0.0406(14) Uani 1 1 d . . .
C2B C 0.1243(4) 0.6188(5) 0.7697(2) 0.0553(17) Uani 1 1 d . . .
H2B H 0.1074 0.6728 0.7583 0.066 Uiso 1 1 calc R . .
C3B C 0.0964(4) 0.5387(6) 0.7537(3) 0.068(2) Uani 1 1 d . . .
H3B H 0.0607 0.5394 0.7311 0.082 Uiso 1 1 calc R . .
C4B C 0.1195(5) 0.4603(5) 0.7699(3) 0.066(2) Uani 1 1 d . . .
H4B H 0.0991 0.4077 0.7590 0.080 Uiso 1 1 calc R . .
C5B C 0.1722(5) 0.4575(5) 0.8020(3) 0.069(2) Uani 1 1 d . . .
H5B H 0.1889 0.4032 0.8131 0.083 Uiso 1 1 calc R . .
C6B C 0.2013(4) 0.5363(5) 0.8184(2) 0.0583(18) Uani 1 1 d . . .
H6B H 0.2377 0.5346 0.8406 0.070 Uiso 1 1 calc R . .
C1C C 0.3102(4) 0.6189(6) 0.9366(2) 0.061(2) Uani 1 1 d . . .
C2C C 0.3472(4) 0.5511(6) 0.9207(2) 0.066(2) Uani 1 1 d . . .
H2C H 0.3734 0.5601 0.8967 0.080 Uiso 1 1 calc R . .
C3C C 0.3464(5) 0.4680(7) 0.9399(3) 0.085(3) Uani 1 1 d . . .
H3C H 0.3720 0.4208 0.9293 0.102 Uiso 1 1 calc R . .
C4C C 0.3066(6) 0.4570(9) 0.9752(3) 0.106(4) Uani 1 1 d . . .
H4C H 0.3053 0.4017 0.9885 0.127 Uiso 1 1 calc R . .
C5C C 0.2694(7) 0.5256(10) 0.9905(3) 0.120(4) Uani 1 1 d . . .
H5C H 0.2423 0.5173 1.0141 0.143 Uiso 1 1 calc R . .
C6C C 0.2716(5) 0.6048(8) 0.9719(3) 0.094(3) Uani 1 1 d . . .
H6C H 0.2465 0.6519 0.9830 0.112 Uiso 1 1 calc R . .
C1D C 0.3649(4) 0.7953(7) 0.9500(3) 0.076(3) Uani 1 1 d U . .
C2D C 0.3727(5) 0.8821(7) 0.9397(3) 0.093(3) Uani 1 1 d U . .
H2D H 0.3546 0.9014 0.9125 0.112 Uiso 1 1 calc R . .
C3D C 0.4064(6) 0.9437(9) 0.9679(4) 0.126(5) Uani 1 1 d U . .
H3D H 0.4089 1.0040 0.9616 0.151 Uiso 1 1 calc R . .
C4D C 0.4360(7) 0.9072(11) 1.0062(4) 0.131(5) Uani 1 1 d U . .
H4D H 0.4600 0.9455 1.0259 0.157 Uiso 1 1 calc R . .
C5D C 0.4328(7) 0.8224(12) 1.0168(3) 0.126(5) Uani 1 1 d U . .
H5D H 0.4544 0.8020 1.0430 0.151 Uiso 1 1 calc R . .
C6D C 0.3968(5) 0.7652(8) 0.9883(3) 0.097(3) Uani 1 1 d U . .
H6D H 0.3941 0.7051 0.9952 0.116 Uiso 1 1 calc R . .
C1E C 0.5020(3) 0.6435(4) 0.88264(18) 0.0429(15) Uani 1 1 d . . .
C2E C 0.5119(4) 0.6595(5) 0.9266(2) 0.0543(18) Uani 1 1 d . . .
H2E H 0.5026 0.7157 0.9374 0.065 Uiso 1 1 calc R . .
C3E C 0.5353(5) 0.5932(7) 0.9538(3) 0.076(3) Uani 1 1 d . . .
H3E H 0.5430 0.6043 0.9833 0.091 Uiso 1 1 calc R . .
C4E C 0.5469(5) 0.5137(7) 0.9388(3) 0.086(3) Uani 1 1 d . . .
H4E H 0.5617 0.4688 0.9580 0.104 Uiso 1 1 calc R . .
C5E C 0.5382(5) 0.4942(6) 0.8953(3) 0.074(2) Uani 1 1 d . . .
H5E H 0.5480 0.4376 0.8852 0.089 Uiso 1 1 calc R . .
C6E C 0.5148(4) 0.5604(5) 0.8673(2) 0.0524(17) Uani 1 1 d . . .
H6E H 0.5075 0.5487 0.8379 0.063 Uiso 1 1 calc R . .
C1F C 0.4946(3) 0.8330(4) 0.86315(17) 0.0375(13) Uani 1 1 d . . .
C2F C 0.5576(4) 0.8465(5) 0.8883(2) 0.0537(17) Uani 1 1 d . . .
H2F H 0.5846 0.7984 0.8991 0.064 Uiso 1 1 calc R . .
C3F C 0.5805(5) 0.9337(6) 0.8973(3) 0.069(2) Uani 1 1 d . . .
H3F H 0.6238 0.9438 0.9134 0.083 Uiso 1 1 calc R . .
C4F C 0.5396(5) 1.0031(6) 0.8826(3) 0.072(3) Uani 1 1 d . . .
H4F H 0.5543 1.0609 0.8896 0.086 Uiso 1 1 calc R . .
C5F C 0.4782(5) 0.9898(5) 0.8581(2) 0.068(2) Uani 1 1 d . . .
H5F H 0.4512 1.0383 0.8476 0.081 Uiso 1 1 calc R . .
C6F C 0.4550(4) 0.9058(4) 0.8486(2) 0.0518(17) Uani 1 1 d . . .
H6F H 0.4118 0.8974 0.8320 0.062 Uiso 1 1 calc R . .
C10 C 0.3868(8) 0.3157(12) 0.8388(5) 0.142(6) Uani 1 1 d . . .
F1 F 0.3243(5) 0.3364(7) 0.8545(3) 0.165(3) Uani 1 1 d . . .
F2 F 0.3582(9) 0.2987(8) 0.7972(4) 0.269(8) Uani 1 1 d . . .
F3 F 0.4178(4) 0.3910(6) 0.8335(3) 0.163(3) Uani 1 1 d . . .
S1 S 0.4308(3) 0.2403(3) 0.8681(4) 0.268(6) Uani 1 1 d . . .
O1 O 0.3822(8) 0.1713(8) 0.8666(7) 0.309(10) Uani 1 1 d U . .
O2 O 0.4511(11) 0.2752(14) 0.9086(7) 0.317(15) Uani 1 1 d U . .
O3 O 0.4856(8) 0.2185(9) 0.8420(10) 0.354(14) Uani 1 1 d U . .
C2S C 0.2708(19) 0.1189(18) 0.9213(12) 0.109(12) Uiso 0.30 1 d PD A 2
H2S1 H 0.2753 0.0936 0.9501 0.131 Uiso 0.30 1 calc PR A 2
H2S2 H 0.3183 0.1377 0.9143 0.131 Uiso 0.30 1 calc PR A 2
Cl3 Cl 0.2397(11) 0.0362(12) 0.8846(6) 0.195(6) Uani 0.30 1 d PD A 2
Cl4 Cl 0.2150(14) 0.2118(13) 0.9214(8) 0.195(6) Uani 0.30 1 d PD A 2
C1S C 0.2843(19) 0.206(2) 0.9463(10) 0.29(2) Uiso 0.70 1 d PD B 1
H1S1 H 0.2623 0.2639 0.9508 0.349 Uiso 0.70 1 calc PR B 1
H1S2 H 0.3172 0.2164 0.9241 0.349 Uiso 0.70 1 calc PR B 1
Cl1 Cl 0.2163(5) 0.1453(11) 0.9207(4) 0.301(9) Uani 0.70 1 d PDU B 1
Cl2 Cl 0.3400(6) 0.1900(7) 0.9926(5) 0.294(6) Uani 0.70 1 d PDU B 1

loop_
_atom_site_aniso_label
_atom_site_aniso_U_11
_atom_site_aniso_U_22
_atom_site_aniso_U_33
_atom_site_aniso_U_23
_atom_site_aniso_U_13
_atom_site_aniso_U_12
Pt1 0.03261(13) 0.04480(14) 0.02528(12) -0.00697(9) 0.00857(8) -0.01262(9)
P1 0.0337(7) 0.0413(8) 0.0180(6) -0.0021(5) 0.0037(5) -0.0110(6)
P2 0.0336(8) 0.0501(9) 0.0396(8) -0.0098(7) 0.0127(7) -0.0126(7)
P3 0.0500(10) 0.0770(13) 0.0304(8) -0.0161(8) 0.0165(7) -0.0281(9)
C1 0.027(3) 0.037(3) 0.024(2) -0.005(2) 0.005(2) -0.005(2)
C2 0.026(3) 0.049(3) 0.032(3) -0.008(2) 0.004(2) -0.004(2)
C3 0.033(3) 0.044(3) 0.030(3) -0.003(2) -0.006(2) 0.000(2)
C4 0.036(3) 0.044(3) 0.020(2) -0.003(2) -0.004(2) 0.007(2)
C9 0.028(3) 0.031(3) 0.021(2) 0.0008(19) 0.003(2) -0.003(2)
C13 0.030(3) 0.029(3) 0.019(2) -0.0025(19) 0.001(2) -0.005(2)
C14 0.030(3) 0.027(3) 0.024(2) -0.0004(19) 0.002(2) 0.003(2)
C15 0.037(3) 0.085(5) 0.046(4) -0.010(3) 0.022(3) -0.020(3)
C17 0.054(4) 0.078(5) 0.049(4) -0.019(4) 0.024(3) -0.018(4)
C1G 0.037(3) 0.047(3) 0.057(4) -0.017(3) 0.011(3) -0.001(3)
C6G 0.050(4) 0.046(4) 0.076(5) -0.008(3) 0.021(4) -0.001(3)
C5G 0.065(5) 0.053(5) 0.104(7) -0.006(4) 0.021(5) 0.008(4)
C4G 0.073(6) 0.059(5) 0.125(8) -0.019(5) 0.016(6) 0.020(5)
C3G 0.052(5) 0.067(6) 0.150(9) -0.032(6) 0.025(6) 0.010(4)
C2G 0.039(4) 0.060(5) 0.098(6) -0.023(4) 0.020(4) 0.002(3)
C1B 0.031(3) 0.051(4) 0.041(3) -0.009(3) 0.010(3) -0.012(3)
C2B 0.047(4) 0.061(4) 0.057(4) -0.005(3) 0.000(3) -0.007(3)
C3B 0.050(4) 0.088(6) 0.065(5) -0.026(4) 0.000(4) -0.023(4)
C4B 0.074(5) 0.055(5) 0.073(5) -0.019(4) 0.022(5) -0.027(4)
C5B 0.085(6) 0.048(4) 0.074(5) 0.000(4) 0.014(5) -0.011(4)
C6B 0.060(4) 0.055(4) 0.060(4) 0.001(3) 0.008(4) -0.008(3)
C1C 0.059(4) 0.099(6) 0.027(3) -0.005(3) 0.013(3) -0.026(4)
C2C 0.067(5) 0.090(6) 0.043(4) 0.011(4) 0.007(4) -0.035(4)
C3C 0.076(6) 0.111(8) 0.070(6) 0.013(5) 0.009(5) -0.020(5)
C4C 0.090(7) 0.148(11) 0.081(7) 0.056(7) 0.011(6) -0.039(7)
C5C 0.121(10) 0.171(13) 0.073(7) 0.046(8) 0.047(7) -0.013(9)
C6C 0.099(7) 0.136(9) 0.049(5) 0.019(5) 0.029(5) -0.020(6)
C1D 0.063(5) 0.122(7) 0.046(4) -0.038(4) 0.029(4) -0.046(5)
C2D 0.100(7) 0.111(7) 0.074(6) -0.053(5) 0.043(5) -0.052(6)
C3D 0.120(8) 0.144(10) 0.123(9) -0.068(8) 0.065(7) -0.078(8)
C4D 0.134(10) 0.185(12) 0.077(7) -0.062(8) 0.036(7) -0.071(9)
C5D 0.115(9) 0.212(12) 0.054(6) -0.043(8) 0.025(6) -0.066(9)
C6D 0.075(6) 0.179(9) 0.039(4) -0.034(5) 0.024(4) -0.058(6)
C1E 0.040(3) 0.058(4) 0.030(3) 0.006(3) -0.002(3) -0.021(3)
C2E 0.050(4) 0.082(5) 0.032(3) 0.010(3) 0.004(3) -0.015(4)
C3E 0.078(6) 0.107(7) 0.042(4) 0.027(5) -0.009(4) -0.019(5)
C4E 0.081(6) 0.105(8) 0.069(6) 0.060(6) -0.017(5) -0.023(6)
C5E 0.082(6) 0.057(5) 0.080(6) 0.027(4) -0.012(5) -0.008(4)
C6E 0.053(4) 0.055(4) 0.048(4) 0.013(3) -0.007(3) -0.012(3)
C1F 0.044(3) 0.045(3) 0.024(3) -0.010(2) 0.012(2) -0.014(3)
C2F 0.056(4) 0.062(4) 0.044(4) -0.013(3) 0.007(3) -0.026(3)
C3F 0.068(5) 0.082(6) 0.058(5) -0.033(4) 0.008(4) -0.038(5)
C4F 0.102(7) 0.055(5) 0.062(5) -0.026(4) 0.026(5) -0.036(5)
C5F 0.103(7) 0.046(4) 0.057(4) -0.011(3) 0.023(5) -0.020(4)
C6F 0.059(4) 0.051(4) 0.045(4) -0.005(3) 0.003(3) -0.014(3)
C10 0.112(11) 0.162(15) 0.155(14) -0.090(12) 0.037(10) -0.039(11)
F1 0.118(6) 0.220(10) 0.157(7) -0.037(7) 0.001(6) 0.017(6)
F2 0.40(2) 0.216(12) 0.191(12) -0.071(9) 0.042(13) -0.107(13)
F3 0.113(6) 0.132(6) 0.244(10) -0.022(6) -0.002(6) -0.039(5)
S1 0.110(3) 0.083(3) 0.629(18) 0.078(6) 0.145(6) 0.012(2)
O1 0.203(12) 0.105(8) 0.65(3) -0.021(13) 0.255(17) -0.024(8)
O2 0.27(2) 0.31(2) 0.34(2) 0.175(18) -0.205(19) -0.096(16)
O3 0.177(13) 0.168(13) 0.75(4) 0.116(17) 0.26(2) 0.019(9)
Cl3 0.208(13) 0.204(13) 0.165(11) 0.055(10) -0.042(10) 0.009(10)
Cl4 0.208(13) 0.204(13) 0.165(11) 0.055(10) -0.042(10) 0.009(10)
Cl1 0.135(6) 0.55(2) 0.212(8) 0.273(13) -0.014(6) -0.052(10)
Cl2 0.227(10) 0.236(9) 0.412(17) 0.107(10) -0.020(11) -0.064(8)

loop_
_atom_type_symbol
_atom_type_description
_atom_type_scat_dispersion_real
_atom_type_scat_dispersion_imag
_atom_type_scat_source
C C 0.0033 0.0016 'International Tables Vol C Tables 4.2.6.8 and 6.1.1.4'
H H 0.0000 0.0000 'International Tables Vol C Tables 4.2.6.8 and 6.1.1.4'
O O 0.0106 0.0060 'International Tables Vol C Tables 4.2.6.8 and 6.1.1.4'
F F 0.0171 0.0103 'International Tables Vol C Tables 4.2.6.8 and 6.1.1.4'
P P 0.1023 0.0942 'International Tables Vol C Tables 4.2.6.8 and 6.1.1.4'
S S 0.1246 0.1234 'International Tables Vol C Tables 4.2.6.8 and 6.1.1.4'
Pt Pt -1.7033 8.3905 'International Tables Vol C Tables 4.2.6.8 and 6.1.1.4'
Cl Cl 0.1484 0.1585 'International Tables Vol C Tables 4.2.6.8 and 6.1.1.4'

loop_
_geom_angle_atom_site_label_1
_geom_angle_atom_site_label_2
_geom_angle_atom_site_label_3
_geom_angle
_geom_angle_site_symmetry_1
_geom_angle_site_symmetry_3
C1 Pt1 P1 82.54(15) . .
C1 Pt1 P2 94.82(15) . .
P1 Pt1 P2 176.90(5) . .
C1 Pt1 P3 177.76(15) . .
P1 Pt1 P3 99.67(6) . .
P2 Pt1 P3 82.99(6) . .
C1F P1 C1E 108.7(3) . .
C1F P1 C9 105.0(2) . .
C1E P1 C9 109.7(3) . .
C1F P1 Pt1 114.2(2) . .
C1E P1 Pt1 114.38(19) . .
C9 P1 Pt1 104.24(17) . .
C1G P2 C1B 111.5(3) . .
C1G P2 C15 102.6(3) . .
C1B P2 C15 102.9(3) . .
C1G P2 Pt1 112.7(2) . .
C1B P2 Pt1 116.5(2) . .
C15 P2 Pt1 109.2(2) . .
C1D P3 C1C 105.7(4) . .
C1D P3 C17 103.4(4) . .
C1C P3 C17 103.1(4) . .
C1D P3 Pt1 123.1(3) . .
C1C P3 Pt1 113.0(2) . .
C17 P3 Pt1 106.5(2) . .
C2 C1 C13 116.2(5) . .
C2 C1 Pt1 124.0(4) . .
C13 C1 Pt1 119.8(4) . .
C1 C2 C3 123.8(5) . .
C4 C3 C2 120.6(5) . .
C3 C4 C14 120.0(5) . .
C13 C9 C14 122.8(4) . 2_656
C13 C9 P1 112.3(4) . .
C14 C9 P1 124.5(4) 2_656 .
C9 C13 C14 118.6(5) . .
C9 C13 C1 120.6(4) . .
C14 C13 C1 120.8(5) . .
C4 C14 C9 122.8(5) . 2_656
C4 C14 C13 118.6(5) . .
C9 C14 C13 118.6(5) 2_656 .
C17 C15 P2 108.7(4) . .
C15 C17 P3 106.9(5) . .
C2G C1G C6G 117.7(7) . .
C2G C1G P2 121.4(6) . .
C6G C1G P2 120.7(5) . .
C5G C6G C1G 121.3(7) . .
C6G C5G C4G 120.0(8) . .
C3G C4G C5G 119.7(9) . .
C4G C3G C2G 121.2(8) . .
C3G C2G C1G 120.1(8) . .
C6B C1B C2B 119.7(6) . .
C6B C1B P2 116.5(5) . .
C2B C1B P2 123.8(5) . .
C1B C2B C3B 118.2(7) . .
C4B C3B C2B 121.8(7) . .
C3B C4B C5B 120.1(7) . .
C4B C5B C6B 119.3(8) . .
C1B C6B C5B 120.9(7) . .
C2C C1C C6C 119.4(9) . .
C2C C1C P3 118.5(5) . .
C6C C1C P3 122.1(8) . .
C1C C2C C3C 120.1(8) . .
C4C C3C C2C 118.4(11) . .
C5C C4C C3C 120.8(11) . .
C6C C5C C4C 119.8(10) . .
C5C C6C C1C 121.5(11) . .
C2D C1D C6D 118.5(8) . .
C2D C1D P3 117.4(8) . .
C6D C1D P3 124.0(8) . .
C1D C2D C3D 123.0(11) . .
C4D C3D C2D 114.1(13) . .
C5D C4D C3D 125.1(12) . .
C4D C5D C6D 118.2(14) . .
C1D C6D C5D 120.9(13) . .
C6E C1E C2E 119.4(6) . .
C6E C1E P1 119.8(5) . .
C2E C1E P1 120.2(6) . .
C3E C2E C1E 119.9(8) . .
C4E C3E C2E 120.1(8) . .
C3E C4E C5E 122.3(8) . .
C6E C5E C4E 118.4(9) . .
C1E C6E C5E 119.9(7) . .
C2F C1F C6F 118.8(6) . .
C2F C1F P1 124.3(5) . .
C6F C1F P1 116.9(5) . .
C1F C2F C3F 119.1(8) . .
C4F C3F C2F 120.1(7) . .
C5F C4F C3F 120.7(7) . .
C4F C5F C6F 120.4(8) . .
C5F C6F C1F 120.9(7) . .
F3 C10 F1 104.8(13) . .
F3 C10 F2 100.8(16) . .
F1 C10 F2 95.7(13) . .
F3 C10 S1 117.9(12) . .
F1 C10 S1 112.0(14) . .
F2 C10 S1 122.2(13) . .
O1 S1 O2 116.7(15) . .
O1 S1 O3 108.3(12) . .
O2 S1 O3 117.2(15) . .
O1 S1 C10 101.6(11) . .
O2 S1 C10 109.4(10) . .
O3 S1 C10 101.4(13) . .
Cl4 C2S Cl3 113.7(19) . .
Cl1 C1S Cl2 133(2) . .

loop_
_geom_bond_atom_site_label_1
_geom_bond_atom_site_label_2
_geom_bond_distance
_geom_bond_site_symmetry_2
Pt1 C1 2.073(5) .
Pt1 P1 2.2816(15) .
Pt1 P2 2.3175(16) .
Pt1 P3 2.3234(16) .
P1 C1F 1.810(6) .
P1 C1E 1.812(7) .
P1 C9 1.821(5) .
P2 C1G 1.794(7) .
P2 C1B 1.827(6) .
P2 C15 1.829(7) .
P3 C1D 1.811(8) .
P3 C1C 1.816(9) .
P3 C17 1.834(8) .
C1 C2 1.362(7) .
C1 C13 1.450(7) .
C2 C3 1.420(8) .
C3 C4 1.362(8) .
C4 C14 1.418(7) .
C9 C13 1.408(7) .
C9 C14 1.419(7) 2_656
C13 C14 1.448(7) .
C14 C9 1.419(7) 2_656
C15 C17 1.521(9) .
C1G C2G 1.400(9) .
C1G C6G 1.407(9) .
C6G C5G 1.374(11) .
C5G C4G 1.377(12) .
C4G C3G 1.375(13) .
C3G C2G 1.376(12) .
C1B C6B 1.374(10) .
C1B C2B 1.381(9) .
C2B C3B 1.404(10) .
C3B C4B 1.354(12) .
C4B C5B 1.361(11) .
C5B C6B 1.398(10) .
C1C C2C 1.360(12) .
C1C C6C 1.386(10) .
C2C C3C 1.400(12) .
C3C C4C 1.392(13) .
C4C C5C 1.363(17) .
C5C C6C 1.340(15) .
C1D C2D 1.368(14) .
C1D C6D 1.381(14) .
C2D C3D 1.407(13) .
C3D C4D 1.400(19) .
C4D C5D 1.33(2) .
C5D C6D 1.388(14) .
C1E C6E 1.378(10) .
C1E C2E 1.398(8) .
C2E C3E 1.372(11) .
C3E C4E 1.321(13) .
C4E C5E 1.392(13) .
C5E C6E 1.386(10) .
C1F C2F 1.389(9) .
C1F C6F 1.392(9) .
C2F C3F 1.415(10) .
C3F C4F 1.366(12) .
C4F C5F 1.355(12) .
C5F C6F 1.375(9) .
C10 F3 1.301(17) .
C10 F1 1.346(15) .
C10 F2 1.398(18) .
C10 S1 1.65(2) .
S1 O1 1.391(13) .
S1 O2 1.40(2) .
S1 O3 1.406(18) .
C2S Cl4 1.760(19) .
C2S Cl3 1.774(19) .
C1S Cl1 1.729(18) .
C1S Cl2 1.745(18) .
